data_7112585
loop_
_publ_author_name
'Peter E. Sues'
'Alan J. Lough'
'Robert H. Morris'

_publ_section_title
;
 A sulfur mimic of 1,1-bis(diphenylphosphino)methane: a new ligand opens
 up
;
_journal_name_full Chem.Commun.
_journal_page_first 4707
_journal_paper_doi 10.1039/C3CC49456J
_journal_volume 50
_journal_year 2014
_chemical_formula_moiety 'C24 H20 P2 S'
_chemical_formula_sum 'C24 H20 P2 S'
_chemical_formula_weight 402.40
_chemical_name_systematic
;
 ?
;
_space_group_crystal_system monoclinic
_space_group_IT_number 14
_space_group_name_Hall '-P 2ybc'
_space_group_name_H-M_alt 'P 1 21/c 1'
_symmetry_space_group_name_Hall '-P 2ybc'
_symmetry_space_group_name_H-M 'P 1 21/c 1'
_atom_sites_solution_hydrogens geom
_audit_creation_method SHELXL-2013
_cell_angle_alpha 90
_cell_angle_beta 91.450(3)
_cell_angle_gamma 90
_cell_formula_units_Z 4
_cell_length_a 9.2900(12)
_cell_length_b 13.6210(17)
_cell_length_c 16.021(2)
_cell_measurement_reflns_used 9779
_cell_measurement_temperature 147(2)
_cell_measurement_theta_max 27.47
_cell_measurement_theta_min 2.56
_cell_volume 2026.6(4)
_computing_cell_refinement APEX2
_computing_data_collection 'APEX2 (Bruker, 2007)'
_computing_data_reduction 'SAINT (Bruker, 2007)'
_computing_molecular_graphics 'PLATON (Spek, 2009)'
_computing_publication_material 'SHELXTL (Sheldrick, 2008)'
_computing_structure_refinement 'SHELXL-2013 (Sheldrick, 2013)'
_computing_structure_solution 'SHELXS-97 (Sheldrick, 2008)'
_diffrn_ambient_temperature 147(2)
_diffrn_measured_fraction_theta_full 1.000
_diffrn_measured_fraction_theta_max 0.997
_diffrn_measurement_device_type 'Bruker Kappa APEX-DUO CCD'
_diffrn_measurement_method '\f and \w scans'
_diffrn_radiation_type MoK\a
_diffrn_radiation_wavelength 0.71073
_diffrn_reflns_av_R_equivalents 0.0315
_diffrn_reflns_av_unetI/netI 0.0155
_diffrn_reflns_Laue_measured_fraction_full 1.000
_diffrn_reflns_Laue_measured_fraction_max 0.997
_diffrn_reflns_limit_h_max 12
_diffrn_reflns_limit_h_min -11
_diffrn_reflns_limit_k_max 16
_diffrn_reflns_limit_k_min -17
_diffrn_reflns_limit_l_max 19
_diffrn_reflns_limit_l_min -20
_diffrn_reflns_number 36723
_diffrn_reflns_point_group_measured_fraction_full 1.000
_diffrn_reflns_point_group_measured_fraction_max 0.997
_diffrn_reflns_theta_full 25.242
_diffrn_reflns_theta_max 27.518
_diffrn_reflns_theta_min 1.963
_diffrn_source 'sealed tube with Bruker Triumph monochromator'
_exptl_absorpt_coefficient_mu 0.324
_exptl_absorpt_correction_T_max 0.7456
_exptl_absorpt_correction_T_min 0.6705
_exptl_absorpt_correction_type multi-scan
_exptl_absorpt_process_details 'SADABS (Sheldrick, 1996)'
_exptl_crystal_colour colourless
_exptl_crystal_density_diffrn 1.319
_exptl_crystal_description block
_exptl_crystal_F_000 840
_exptl_crystal_size_max 0.300
_exptl_crystal_size_mid 0.260
_exptl_crystal_size_min 0.200
_refine_diff_density_max 0.339
_refine_diff_density_min -0.204
_refine_diff_density_rms 0.045
_refine_ls_extinction_method none
_refine_ls_goodness_of_fit_ref 1.042
_refine_ls_hydrogen_treatment constr
_refine_ls_matrix_type full
_refine_ls_number_parameters 244
_refine_ls_number_reflns 4646
_refine_ls_number_restraints 0
_refine_ls_restrained_S_all 1.042
_refine_ls_R_factor_all 0.0313
_refine_ls_R_factor_gt 0.0287
_refine_ls_shift/su_max 0.001
_refine_ls_shift/su_mean 0.000
_refine_ls_structure_factor_coef Fsqd
_refine_ls_weighting_details
;
 w=1/[\s^2^(Fo^2^)+(0.0380P)^2^+1.0015P]
 where P=(Fo^2^+2Fc^2^)/3
;
_refine_ls_weighting_scheme calc
_refine_ls_wR_factor_gt 0.0765
_refine_ls_wR_factor_ref 0.0788
_reflns_Friedel_coverage 0.000
_reflns_number_gt 4298
_reflns_number_total 4646
_reflns_threshold_expression 'I > 2\s(I)'
_cod_duplicate_entry 7112266
_cod_data_source_file c3cc49456j2.cif
_cod_data_source_block 1
_cod_original_cell_volume 2026.7(4)
_cod_database_code 7112585
_shelx_space_group_comment
;
The symmetry employed for this shelxl refinement is uniquely defined
by the following loop, which should always be used as a source of
symmetry information in preference to the above space-group names.
They are only intended as comments.
;
_shelx_estimated_absorpt_t_min 0.909
_shelx_estimated_absorpt_t_max 0.938
_shelxl_version_number 2013-2

loop_
_space_group_symop_operation_xyz
'x, y, z'
'-x, y+1/2, -z+1/2'
'-x, -y, -z'
'x, -y-1/2, z-1/2'

loop_
_atom_site_label
_atom_site_type_symbol
_atom_site_fract_x
_atom_site_fract_y
_atom_site_fract_z
_atom_site_U_iso_or_equiv
_atom_site_adp_type
_atom_site_occupancy
_atom_site_site_symmetry_order
_atom_site_calc_flag
_atom_site_refinement_flags_posn
_atom_site_refinement_flags_adp
S1 S 0.60080(4) 0.77669(3) 0.79368(2) 0.03182(10) Uani 1 1 d . .
P1 P 0.64613(3) 0.69654(2) 0.89192(2) 0.01987(8) Uani 1 1 d . .
P2 P 0.46762(3) 0.65555(2) 0.97524(2) 0.01822(8) Uani 1 1 d . .
C1 C 0.77658(13) 0.75416(9) 0.96337(8) 0.0219(2) Uani 1 1 d . .
C2 C 0.87403(14) 0.82125(10) 0.93107(9) 0.0271(3) Uani 1 1 d . .
H2A H 0.8709 0.8364 0.8732 0.033 Uiso 1 1 calc R U
C3 C 0.97563(15) 0.86594(11) 0.98359(11) 0.0358(3) Uani 1 1 d . .
H3A H 1.0429 0.9107 0.9613 0.043 Uiso 1 1 calc R U
C4 C 0.97928(16) 0.84554(12) 1.06813(11) 0.0402(4) Uani 1 1 d . .
H4A H 1.0492 0.8762 1.1037 0.048 Uiso 1 1 calc R U
C5 C 0.88157(17) 0.78078(13) 1.10101(10) 0.0386(4) Uani 1 1 d . .
H5A H 0.8829 0.7681 1.1593 0.046 Uiso 1 1 calc R U
C6 C 0.78076(15) 0.73392(11) 1.04870(9) 0.0300(3) Uani 1 1 d . .
H6A H 0.7150 0.6882 1.0712 0.036 Uiso 1 1 calc R U
C7 C 0.72056(13) 0.57710(10) 0.86501(8) 0.0244(3) Uani 1 1 d . .
C8 C 0.70137(15) 0.54194(12) 0.78362(10) 0.0361(3) Uani 1 1 d . .
H8A H 0.6551 0.5814 0.7421 0.043 Uiso 1 1 calc R U
C9 C 0.75088(17) 0.44825(14) 0.76394(12) 0.0466(4) Uani 1 1 d . .
H9A H 0.7369 0.4236 0.7089 0.056 Uiso 1 1 calc R U
C10 C 0.81995(18) 0.39096(12) 0.82357(12) 0.0442(4) Uani 1 1 d . .
H10A H 0.8531 0.3273 0.8093 0.053 Uiso 1 1 calc R U
C11 C 0.84108(18) 0.42580(11) 0.90384(11) 0.0396(4) Uani 1 1 d . .
H11A H 0.8898 0.3865 0.9446 0.048 Uiso 1 1 calc R U
C12 C 0.79079(16) 0.51869(10) 0.92497(9) 0.0304(3) Uani 1 1 d . .
H12A H 0.8043 0.5424 0.9804 0.036 Uiso 1 1 calc R U
C13 C 0.33060(12) 0.62104(9) 0.89641(7) 0.0186(2) Uani 1 1 d . .
C14 C 0.20949(14) 0.67774(10) 0.87628(8) 0.0252(3) Uani 1 1 d . .
H14A H 0.1997 0.7413 0.8998 0.030 Uiso 1 1 calc R U
C15 C 0.10284(14) 0.64156(11) 0.82184(9) 0.0291(3) Uani 1 1 d . .
H15A H 0.0206 0.6805 0.8087 0.035 Uiso 1 1 calc R U
C16 C 0.11607(14) 0.54918(11) 0.78688(8) 0.0278(3) Uani 1 1 d . .
H16A H 0.0435 0.5250 0.7494 0.033 Uiso 1 1 calc R U
C17 C 0.23559(15) 0.49208(10) 0.80672(8) 0.0266(3) Uani 1 1 d . .
H17A H 0.2447 0.4286 0.7829 0.032 Uiso 1 1 calc R U
C18 C 0.34230(14) 0.52741(9) 0.86143(8) 0.0224(2) Uani 1 1 d . .
H18A H 0.4236 0.4877 0.8751 0.027 Uiso 1 1 calc R U
C19 C 0.41635(12) 0.77656(9) 1.01396(7) 0.0200(2) Uani 1 1 d . .
C20 C 0.38468(13) 0.85985(9) 0.96572(8) 0.0240(3) Uani 1 1 d . .
H20A H 0.3882 0.8564 0.9066 0.029 Uiso 1 1 calc R U
C21 C 0.34808(14) 0.94774(10) 1.00415(9) 0.0281(3) Uani 1 1 d . .
H21A H 0.3250 1.0037 0.9711 0.034 Uiso 1 1 calc R U
C22 C 0.34517(14) 0.95388(10) 1.09060(9) 0.0302(3) Uani 1 1 d . .
H22A H 0.3205 1.0141 1.1166 0.036 Uiso 1 1 calc R U
C23 C 0.37815(14) 0.87227(11) 1.13895(9) 0.0286(3) Uani 1 1 d . .
H23A H 0.3768 0.8766 1.1981 0.034 Uiso 1 1 calc R U
C24 C 0.41319(13) 0.78401(10) 1.10087(8) 0.0237(3) Uani 1 1 d . .
H24A H 0.4352 0.7282 1.1343 0.028 Uiso 1 1 calc R U

loop_
_atom_site_aniso_label
_atom_site_aniso_U_11
_atom_site_aniso_U_22
_atom_site_aniso_U_33
_atom_site_aniso_U_23
_atom_site_aniso_U_13
_atom_site_aniso_U_12
S1 0.0384(2) 0.03500(19) 0.02193(16) 0.00733(13) -0.00205(13) -0.00689(14)
P1 0.01958(15) 0.02127(16) 0.01869(15) -0.00058(11) -0.00095(11) -0.00414(11)
P2 0.01903(15) 0.01857(15) 0.01692(14) 0.00069(11) -0.00217(11) -0.00121(11)
C1 0.0178(5) 0.0203(6) 0.0274(6) -0.0045(5) -0.0025(4) -0.0006(4)
C2 0.0211(6) 0.0213(6) 0.0391(7) -0.0048(5) 0.0024(5) -0.0010(5)
C3 0.0213(6) 0.0263(7) 0.0596(10) -0.0101(6) 0.0003(6) -0.0051(5)
C4 0.0253(7) 0.0385(8) 0.0560(10) -0.0187(7) -0.0136(6) -0.0024(6)
C5 0.0315(7) 0.0483(9) 0.0354(8) -0.0088(7) -0.0131(6) -0.0019(7)
C6 0.0243(6) 0.0356(7) 0.0297(7) -0.0011(6) -0.0067(5) -0.0046(5)
C7 0.0199(6) 0.0243(6) 0.0293(6) -0.0063(5) 0.0054(5) -0.0066(5)
C8 0.0251(7) 0.0453(9) 0.0376(8) -0.0178(7) -0.0038(6) -0.0013(6)
C9 0.0332(8) 0.0514(10) 0.0553(10) -0.0332(8) 0.0009(7) -0.0055(7)
C10 0.0370(8) 0.0271(7) 0.0695(11) -0.0155(7) 0.0190(8) -0.0059(6)
C11 0.0432(9) 0.0260(7) 0.0508(9) 0.0056(7) 0.0206(7) 0.0018(6)
C12 0.0353(7) 0.0248(6) 0.0317(7) 0.0020(5) 0.0120(6) -0.0013(5)
C13 0.0187(5) 0.0205(6) 0.0165(5) 0.0010(4) 0.0001(4) -0.0051(4)
C14 0.0222(6) 0.0253(6) 0.0280(6) -0.0043(5) -0.0022(5) -0.0001(5)
C15 0.0193(6) 0.0366(7) 0.0310(7) -0.0015(6) -0.0037(5) -0.0004(5)
C16 0.0243(6) 0.0360(7) 0.0230(6) -0.0006(5) -0.0023(5) -0.0118(5)
C17 0.0339(7) 0.0222(6) 0.0238(6) -0.0030(5) 0.0015(5) -0.0083(5)
C18 0.0248(6) 0.0198(6) 0.0226(6) 0.0020(5) 0.0000(5) -0.0020(5)
C19 0.0174(5) 0.0203(6) 0.0222(6) -0.0025(4) -0.0018(4) -0.0024(4)
C20 0.0221(6) 0.0246(6) 0.0251(6) 0.0006(5) -0.0024(5) -0.0021(5)
C21 0.0227(6) 0.0216(6) 0.0400(7) 0.0010(5) -0.0019(5) -0.0018(5)
C22 0.0227(6) 0.0263(7) 0.0417(8) -0.0112(6) 0.0010(5) -0.0008(5)
C23 0.0242(6) 0.0349(7) 0.0267(6) -0.0093(5) 0.0000(5) -0.0009(5)
C24 0.0212(6) 0.0273(6) 0.0223(6) -0.0018(5) -0.0022(5) -0.0004(5)

loop_
_atom_type_symbol
_atom_type_description
_atom_type_scat_dispersion_real
_atom_type_scat_dispersion_imag
_atom_type_scat_source
C C 0.0033 0.0016 'International Tables Vol C Tables 4.2.6.8 and 6.1.1.4'
H H 0.0000 0.0000 'International Tables Vol C Tables 4.2.6.8 and 6.1.1.4'
P P 0.1023 0.0942 'International Tables Vol C Tables 4.2.6.8 and 6.1.1.4'
S S 0.1246 0.1234 'International Tables Vol C Tables 4.2.6.8 and 6.1.1.4'

loop_
_geom_angle_atom_site_label_1
_geom_angle_atom_site_label_2
_geom_angle_atom_site_label_3
_geom_angle
C1 P1 C7 106.41(6)
C1 P1 S1 113.06(5)
C7 P1 S1 112.55(5)
C1 P1 P2 103.00(4)
C7 P1 P2 102.16(4)
S1 P1 P2 118.35(2)
C19 P2 C13 106.43(6)
C19 P2 P1 100.47(4)
C13 P2 P1 99.56(4)
C6 C1 C2 119.41(12)
C6 C1 P1 122.14(10)
C2 C1 P1 118.45(10)
C3 C2 C1 119.99(14)
C3 C2 H2A 120.0
C1 C2 H2A 120.0
C4 C3 C2 120.33(14)
C4 C3 H3A 119.8
C2 C3 H3A 119.8
C5 C4 C3 120.17(13)
C5 C4 H4A 119.9
C3 C4 H4A 119.9
C4 C5 C6 120.07(15)
C4 C5 H5A 120.0
C6 C5 H5A 120.0
C1 C6 C5 120.01(14)
C1 C6 H6A 120.0
C5 C6 H6A 120.0
C12 C7 C8 119.57(13)
C12 C7 P1 121.26(10)
C8 C7 P1 119.11(11)
C9 C8 C7 119.32(16)
C9 C8 H8A 120.3
C7 C8 H8A 120.3
C10 C9 C8 120.74(15)
C10 C9 H9A 119.6
C8 C9 H9A 119.6
C9 C10 C11 120.23(15)
C9 C10 H10A 119.9
C11 C10 H10A 119.9
C10 C11 C12 119.87(16)
C10 C11 H11A 120.1
C12 C11 H11A 120.1
C11 C12 C7 120.25(14)
C11 C12 H12A 119.9
C7 C12 H12A 119.9
C14 C13 C18 118.85(11)
C14 C13 P2 124.01(9)
C18 C13 P2 116.78(9)
C15 C14 C13 120.35(12)
C15 C14 H14A 119.8
C13 C14 H14A 119.8
C16 C15 C14 120.39(13)
C16 C15 H15A 119.8
C14 C15 H15A 119.8
C15 C16 C17 119.75(12)
C15 C16 H16A 120.1
C17 C16 H16A 120.1
C16 C17 C18 120.26(12)
C16 C17 H17A 119.9
C18 C17 H17A 119.9
C17 C18 C13 120.40(12)
C17 C18 H18A 119.8
C13 C18 H18A 119.8
C24 C19 C20 118.82(11)
C24 C19 P2 114.57(9)
C20 C19 P2 126.60(10)
C21 C20 C19 120.20(12)
C21 C20 H20A 119.9
C19 C20 H20A 119.9
C22 C21 C20 120.27(13)
C22 C21 H21A 119.9
C20 C21 H21A 119.9
C23 C22 C21 120.00(13)
C23 C22 H22A 120.0
C21 C22 H22A 120.0
C22 C23 C24 119.97(13)
C22 C23 H23A 120.0
C24 C23 H23A 120.0
C23 C24 C19 120.74(12)
C23 C24 H24A 119.6
C19 C24 H24A 119.6

loop_
_geom_bond_atom_site_label_1
_geom_bond_atom_site_label_2
_geom_bond_distance
S1 P1 1.9527(5)
P1 C1 1.8233(12)
P1 C7 1.8237(14)
P1 P2 2.2262(5)
P2 C19 1.8286(13)
P2 C13 1.8317(12)
C1 C6 1.3942(19)
C1 C2 1.3950(18)
C2 C3 1.3890(19)
C2 H2A 0.9500
C3 C4 1.382(2)
C3 H3A 0.9500
C4 C5 1.380(2)
C4 H4A 0.9500
C5 C6 1.3955(19)
C5 H5A 0.9500
C6 H6A 0.9500
C7 C12 1.396(2)
C7 C8 1.3962(19)
C8 C9 1.395(2)
C8 H8A 0.9500
C9 C10 1.379(3)
C9 H9A 0.9500
C10 C11 1.380(3)
C10 H10A 0.9500
C11 C12 1.393(2)
C11 H11A 0.9500
C12 H12A 0.9500
C13 C14 1.3957(17)
C13 C18 1.3984(17)
C14 C15 1.3933(18)
C14 H14A 0.9500
C15 C16 1.384(2)
C15 H15A 0.9500
C16 C17 1.386(2)
C16 H16A 0.9500
C17 C18 1.3923(17)
C17 H17A 0.9500
C18 H18A 0.9500
C19 C24 1.3973(17)
C19 C20 1.3998(17)
C20 C21 1.3923(19)
C20 H20A 0.9500
C21 C22 1.389(2)
C21 H21A 0.9500
C22 C23 1.385(2)
C22 H22A 0.9500
C23 C24 1.3904(19)
C23 H23A 0.9500
C24 H24A 0.9500

loop_
_geom_torsion_atom_site_label_1
_geom_torsion_atom_site_label_2
_geom_torsion_atom_site_label_3
_geom_torsion_atom_site_label_4
_geom_torsion
C7 P1 C1 C6 -83.20(12)
S1 P1 C1 C6 152.76(10)
P2 P1 C1 C6 23.86(12)
C7 P1 C1 C2 97.39(11)
S1 P1 C1 C2 -26.65(11)
P2 P1 C1 C2 -155.55(9)
C6 C1 C2 C3 1.09(19)
P1 C1 C2 C3 -179.48(10)
C1 C2 C3 C4 -1.1(2)
C2 C3 C4 C5 -0.2(2)
C3 C4 C5 C6 1.5(2)
C2 C1 C6 C5 0.1(2)
P1 C1 C6 C5 -179.25(11)
C4 C5 C6 C1 -1.4(2)
C1 P1 C7 C12 40.36(12)
S1 P1 C7 C12 164.73(10)
P2 P1 C7 C12 -67.29(11)
C1 P1 C7 C8 -142.35(11)
S1 P1 C7 C8 -17.99(12)
P2 P1 C7 C8 109.99(11)
C12 C7 C8 C9 1.0(2)
P1 C7 C8 C9 -176.36(11)
C7 C8 C9 C10 -0.9(2)
C8 C9 C10 C11 0.0(3)
C9 C10 C11 C12 0.8(2)
C10 C11 C12 C7 -0.7(2)
C8 C7 C12 C11 -0.2(2)
P1 C7 C12 C11 177.10(11)
C19 P2 C13 C14 -2.94(12)
P1 P2 C13 C14 -106.94(10)
C19 P2 C13 C18 -176.02(9)
P1 P2 C13 C18 79.99(9)
C18 C13 C14 C15 -0.38(19)
P2 C13 C14 C15 -173.33(10)
C13 C14 C15 C16 -0.3(2)
C14 C15 C16 C17 0.5(2)
C15 C16 C17 C18 -0.2(2)
C16 C17 C18 C13 -0.48(19)
C14 C13 C18 C17 0.75(18)
P2 C13 C18 C17 174.20(10)
C13 P2 C19 C24 129.64(9)
P1 P2 C19 C24 -127.03(9)
C13 P2 C19 C20 -52.01(12)
P1 P2 C19 C20 51.33(11)
C24 C19 C20 C21 -1.22(18)
P2 C19 C20 C21 -179.51(10)
C19 C20 C21 C22 1.12(19)
C20 C21 C22 C23 -0.3(2)
C21 C22 C23 C24 -0.5(2)
C22 C23 C24 C19 0.3(2)
C20 C19 C24 C23 0.50(18)
P2 C19 C24 C23 178.99(10)
